data_4103107
loop_
_publ_author_name
'Balakrishna R. Bhogala'
'Burjor Captain'
'Anand Parthasarathy'
'V. Ramamurthy'

_publ_section_title
;
 Thiourea as a Template for Photodimerization of Azastilbenes
;
_journal_name_full 'Journal of the American Chemical Society'
_journal_page_first 13434
_journal_page_last 13442
_journal_paper_doi 10.1021/ja105166d
_journal_volume 132
_journal_year 2010
_chemical_formula_moiety 2(CH4N2S),2(C15H15N)
_chemical_formula_sum 'C32 H38 N6 S2'
_chemical_formula_weight 570.80
_chemical_name_systematic
;

 Thiourea - 1-(4-pyridyl)-2-(4-ethylphenyl)ethylene (2:2 co-crystal)

;
_space_group_IT_number 14
_symmetry_cell_setting monoclinic
_symmetry_space_group_name_Hall '-P 2ybc'
_symmetry_space_group_name_H-M 'P 1 21/c 1'
_atom_sites_solution_hydrogens geom
_atom_sites_solution_primary direct
_atom_sites_solution_secondary difmap
_audit_creation_method SHELXL-97
_cell_angle_alpha 90.00
_cell_angle_beta 98.0250(10)
_cell_angle_gamma 90.00
_cell_formula_units_Z 4
_cell_length_a 30.6036(19)
_cell_length_b 8.7108(5)
_cell_length_c 11.9036(7)
_cell_measurement_reflns_used 8729
_cell_measurement_temperature 296(2)
_cell_measurement_theta_max 29.34
_cell_measurement_theta_min 2.33
_cell_volume 3142.2(3)
_computing_cell_refinement 'SAINT+  V7.46A (Bruker, 2007)'
_computing_data_collection 'APEX2 v2.2-0 (Bruker, 2007)'
_computing_data_reduction 'SAINT+  V7.46A (Bruker, 2007)'
_computing_molecular_graphics 'XSHELL v4.02 (Bruker, 2000)'
_computing_publication_material 'XCIF v6.12 (Bruker, 2001)'
_computing_structure_refinement 'SHELXL-97 (Sheldrick, 1997)'
_computing_structure_solution 'SHELXS-97 (Sheldrick, 1990)'
_diffrn_ambient_temperature 296(2)
_diffrn_measured_fraction_theta_full 0.999
_diffrn_measured_fraction_theta_max 0.999
_diffrn_measurement_device_type 'Bruker SMART APEX2 CCD diffractometer'
_diffrn_measurement_method 'omega scans'
_diffrn_radiation_monochromator graphite
_diffrn_radiation_source 'fine-focus sealed tube'
_diffrn_radiation_type MoK\a
_diffrn_radiation_wavelength 0.71073
_diffrn_reflns_av_R_equivalents 0.0234
_diffrn_reflns_av_sigmaI/netI 0.0183
_diffrn_reflns_limit_h_max 37
_diffrn_reflns_limit_h_min -37
_diffrn_reflns_limit_k_max 10
_diffrn_reflns_limit_k_min -10
_diffrn_reflns_limit_l_max 14
_diffrn_reflns_limit_l_min -14
_diffrn_reflns_number 26381
_diffrn_reflns_theta_full 26.00
_diffrn_reflns_theta_max 26.00
_diffrn_reflns_theta_min 1.34
_exptl_absorpt_coefficient_mu 0.200
_exptl_absorpt_correction_T_max 0.9498
_exptl_absorpt_correction_T_min 0.9135
_exptl_absorpt_correction_type multi-scan
_exptl_absorpt_process_details '(SADABS 2007/4 Bruker)'
_exptl_crystal_colour colourless
_exptl_crystal_density_diffrn 1.207
_exptl_crystal_density_method 'not measured'
_exptl_crystal_description block
_exptl_crystal_F_000 1216
_exptl_crystal_size_max 0.46
_exptl_crystal_size_mid 0.38
_exptl_crystal_size_min 0.26
_refine_diff_density_max 0.236
_refine_diff_density_min -0.362
_refine_diff_density_rms 0.085
_refine_ls_extinction_method none
_refine_ls_goodness_of_fit_ref 1.040
_refine_ls_hydrogen_treatment constr
_refine_ls_matrix_type full
_refine_ls_number_parameters 463
_refine_ls_number_reflns 6174
_refine_ls_number_restraints 78
_refine_ls_restrained_S_all 1.049
_refine_ls_R_factor_all 0.0795
_refine_ls_R_factor_gt 0.0590
_refine_ls_shift/su_max 0.002
_refine_ls_shift/su_mean 0.000
_refine_ls_structure_factor_coef Fsqd
_refine_ls_weighting_details 'calc w=1/[\s^2^(Fo^2^)+(0.0831P)^2^+0.9339P] where P=(Fo^2^+2Fc^2^)/3'
_refine_ls_weighting_scheme calc
_refine_ls_wR_factor_gt 0.1510
_refine_ls_wR_factor_ref 0.1739
_reflns_number_gt 4389
_reflns_number_total 6174
_reflns_threshold_expression >2sigma(I)
_cod_data_source_file ja105166d_si_011.cif
_cod_data_source_block cocrystal_10c
_cod_database_code 4103107

loop_
_symmetry_equiv_pos_as_xyz
'x, y, z'
'-x, y+1/2, -z+1/2'
'-x, -y, -z'
'x, -y-1/2, z-1/2'

loop_
_atom_site_label
_atom_site_type_symbol
_atom_site_fract_x
_atom_site_fract_y
_atom_site_fract_z
_atom_site_U_iso_or_equiv
_atom_site_adp_type
_atom_site_occupancy
_atom_site_symmetry_multiplicity
_atom_site_calc_flag
_atom_site_refinement_flags
_atom_site_disorder_assembly
_atom_site_disorder_group
S1 S 0.49423(2) 0.67408(7) 0.29318(5) 0.0709(2) Uani 1 1 d . . .
C2 C 0.51998(7) 0.6728(2) 0.17628(18) 0.0613(5) Uani 1 1 d . . .
N3 N 0.53242(7) 0.5431(2) 0.13219(17) 0.0796(6) Uani 1 1 d . . .
H3A H 0.5453 0.5453 0.0725 0.095 Uiso 1 1 calc R . .
H3B H 0.5276 0.4568 0.1633 0.095 Uiso 1 1 calc R . .
N4 N 0.52846(7) 0.8019(2) 0.12380(17) 0.0809(6) Uani 1 1 d . . .
H4A H 0.5414 0.7984 0.0642 0.097 Uiso 1 1 calc R . .
H4B H 0.5210 0.8889 0.1494 0.097 Uiso 1 1 calc R . .
S5 S 1.01118(2) 0.38713(7) 0.71575(5) 0.0760(2) Uani 1 1 d . . .
C6 C 0.98273(7) 0.3890(2) 0.82814(18) 0.0583(5) Uani 1 1 d . . .
N7 N 0.97344(7) 0.2609(2) 0.87948(16) 0.0769(6) Uani 1 1 d . . .
H7A H 0.9588 0.2645 0.9361 0.092 Uiso 1 1 calc R . .
H7B H 0.9820 0.1739 0.8562 0.092 Uiso 1 1 calc R . .
N8 N 0.96860(7) 0.5187(2) 0.86810(16) 0.0759(5) Uani 1 1 d . . .
H8A H 0.9541 0.5171 0.9250 0.091 Uiso 1 1 calc R . .
H8B H 0.9739 0.6048 0.8372 0.091 Uiso 1 1 calc R . .
N9A N 0.3997(5) 0.329(3) 0.0223(18) 0.085(4) Uani 0.499(3) 1 d PD A 1
C10A C 0.4046(4) 0.406(3) 0.1178(19) 0.092(4) Uani 0.499(3) 1 d PD A 1
H10A H 0.4326 0.4420 0.1456 0.110 Uiso 0.499(3) 1 calc PR A 1
C11A C 0.3705(4) 0.439(3) 0.1800(14) 0.0878(17) Uani 0.499(3) 1 d PD A 1
H11A H 0.3756 0.5008 0.2441 0.105 Uiso 0.499(3) 1 calc PR A 1
C12A C 0.3289(2) 0.3788(12) 0.1463(7) 0.0624(16) Uani 0.499(3) 1 d PD A 1
C13A C 0.3238(4) 0.297(2) 0.0469(11) 0.0788(16) Uani 0.499(3) 1 d PD A 1
H13A H 0.2967 0.2531 0.0198 0.095 Uiso 0.499(3) 1 calc PR A 1
C14A C 0.3591(8) 0.279(6) -0.013(3) 0.094(3) Uani 0.499(3) 1 d PD A 1
H14A H 0.3540 0.2289 -0.0826 0.113 Uiso 0.499(3) 1 calc PR A 1
C15A C 0.29302(16) 0.4027(7) 0.2141(4) 0.0756(10) Uani 0.499(3) 1 d PD A 1
H15A H 0.2970 0.4815 0.2672 0.091 Uiso 0.499(3) 1 calc PR A 1
C16A C 0.25635(16) 0.3263(7) 0.2084(5) 0.0717(10) Uani 0.499(3) 1 d PD A 1
H16A H 0.2531 0.2461 0.1564 0.086 Uiso 0.499(3) 1 calc PR A 1
C17A C 0.2192(3) 0.3492(15) 0.2729(9) 0.0644(17) Uani 0.499(3) 1 d PD A 1
C18A C 0.2185(4) 0.448(2) 0.3622(14) 0.0877(19) Uani 0.499(3) 1 d PD A 1
H18A H 0.2427 0.5109 0.3857 0.105 Uiso 0.499(3) 1 calc PR A 1
C19A C 0.1815(6) 0.455(4) 0.417(2) 0.1042(19) Uani 0.499(3) 1 d PD A 1
H19A H 0.1804 0.5280 0.4734 0.125 Uiso 0.499(3) 1 calc PR A 1
C20A C 0.1459(3) 0.3544(10) 0.3913(11) 0.0878(19) Uani 0.499(3) 1 d PD A 1
C21A C 0.1455(6) 0.269(3) 0.294(2) 0.0910(18) Uani 0.499(3) 1 d PD A 1
H21A H 0.1202 0.2148 0.2657 0.109 Uiso 0.499(3) 1 calc PR A 1
C22A C 0.1816(3) 0.2633(19) 0.2401(12) 0.0765(17) Uani 0.499(3) 1 d PD A 1
H22A H 0.1810 0.1985 0.1778 0.092 Uiso 0.499(3) 1 calc PR A 1
C23A C 0.1060(4) 0.3518(11) 0.4522(11) 0.156(3) Uani 0.499(3) 1 d PD A 1
H23A H 0.0803 0.3471 0.3945 0.187 Uiso 0.499(3) 1 calc PR A 1
H23B H 0.1069 0.2558 0.4937 0.187 Uiso 0.499(3) 1 calc PR A 1
C24A C 0.0983(3) 0.4655(10) 0.5261(8) 0.165(3) Uani 0.499(3) 1 d PD A 1
H24A H 0.1234 0.4753 0.5839 0.248 Uiso 0.499(3) 1 calc PR A 1
H24B H 0.0727 0.4401 0.5606 0.248 Uiso 0.499(3) 1 calc PR A 1
H24C H 0.0934 0.5608 0.4859 0.248 Uiso 0.499(3) 1 calc PR A 1
N9B N 0.3995(5) 0.373(3) 0.0184(17) 0.085(4) Uani 0.501(3) 1 d PD A 2
C10B C 0.3948(4) 0.434(3) 0.1171(19) 0.092(4) Uani 0.501(3) 1 d PD A 2
H10B H 0.4180 0.4909 0.1545 0.110 Uiso 0.501(3) 1 calc PR A 2
C11B C 0.3570(4) 0.417(3) 0.1690(14) 0.0878(17) Uani 0.501(3) 1 d PD A 2
H11B H 0.3558 0.4612 0.2396 0.105 Uiso 0.501(3) 1 calc PR A 2
C12B C 0.3212(2) 0.3350(12) 0.1168(8) 0.0624(16) Uani 0.501(3) 1 d PD A 2
C13B C 0.3268(4) 0.269(2) 0.0149(11) 0.0788(16) Uani 0.501(3) 1 d PD A 2
H13B H 0.3043 0.2097 -0.0241 0.095 Uiso 0.501(3) 1 calc PR A 2
C14B C 0.3656(8) 0.289(6) -0.030(3) 0.094(3) Uani 0.501(3) 1 d PD A 2
H14B H 0.3683 0.2416 -0.0980 0.113 Uiso 0.501(3) 1 calc PR A 2
C15B C 0.27986(17) 0.3215(7) 0.1646(4) 0.0756(10) Uani 0.501(3) 1 d PD A 2
H15B H 0.2592 0.2530 0.1284 0.091 Uiso 0.501(3) 1 calc PR A 2
C16B C 0.26847(18) 0.3946(7) 0.2526(4) 0.0717(10) Uani 0.501(3) 1 d PD A 2
H16B H 0.2895 0.4626 0.2878 0.086 Uiso 0.501(3) 1 calc PR A 2
C17B C 0.2278(3) 0.3856(15) 0.3039(9) 0.0644(17) Uani 0.501(3) 1 d PD A 2
C18B C 0.2243(4) 0.477(2) 0.3960(15) 0.0877(19) Uani 0.501(3) 1 d PD A 2
H18B H 0.2485 0.5352 0.4271 0.105 Uiso 0.501(3) 1 calc PR A 2
C19B C 0.1859(6) 0.485(4) 0.444(2) 0.1042(19) Uani 0.501(3) 1 d PD A 2
H19B H 0.1850 0.5418 0.5093 0.125 Uiso 0.501(3) 1 calc PR A 2
C20B C 0.1482(3) 0.4069(10) 0.3930(11) 0.0878(19) Uani 0.501(3) 1 d PD A 2
C21B C 0.1542(5) 0.299(3) 0.313(2) 0.0910(18) Uani 0.501(3) 1 d PD A 2
H21B H 0.1318 0.2293 0.2898 0.109 Uiso 0.501(3) 1 calc PR A 2
C22B C 0.1926(3) 0.2921(19) 0.2656(11) 0.0765(17) Uani 0.501(3) 1 d PD A 2
H22B H 0.1949 0.2233 0.2070 0.092 Uiso 0.501(3) 1 calc PR A 2
C23B C 0.1046(4) 0.4308(13) 0.4355(11) 0.156(3) Uani 0.501(3) 1 d PD A 2
H23C H 0.1065 0.5275 0.4762 0.187 Uiso 0.501(3) 1 calc PR A 2
H23D H 0.0826 0.4445 0.3692 0.187 Uiso 0.501(3) 1 calc PR A 2
C24B C 0.0884(3) 0.3283(10) 0.5015(9) 0.165(3) Uani 0.501(3) 1 d PD A 2
H24D H 0.0861 0.2303 0.4642 0.248 Uiso 0.501(3) 1 calc PR A 2
H24E H 0.0597 0.3607 0.5160 0.248 Uiso 0.501(3) 1 calc PR A 2
H24F H 0.1078 0.3198 0.5720 0.248 Uiso 0.501(3) 1 calc PR A 2
N25A N 0.09912(19) 0.6150(9) 0.9846(6) 0.0807(17) Uani 0.771(3) 1 d PD B 1
C26A C 0.10234(19) 0.653(3) 0.8777(10) 0.0839(13) Uani 0.771(3) 1 d PD B 1
H26A H 0.0768 0.6841 0.8318 0.101 Uiso 0.771(3) 1 calc PR B 1
C27A C 0.14065(12) 0.6482(8) 0.8307(4) 0.0747(10) Uani 0.771(3) 1 d PD B 1
H27A H 0.1408 0.6810 0.7564 0.090 Uiso 0.771(3) 1 calc PR B 1
C28A C 0.17924(10) 0.5952(5) 0.8932(3) 0.0636(8) Uani 0.771(3) 1 d PD B 1
C29A C 0.17582(12) 0.5483(6) 1.0029(3) 0.0746(9) Uani 0.771(3) 1 d PD B 1
H29A H 0.2003 0.5088 1.0487 0.089 Uiso 0.771(3) 1 calc PR B 1
C30A C 0.13591(18) 0.5603(12) 1.0441(5) 0.0836(11) Uani 0.771(3) 1 d PD B 1
H30A H 0.1347 0.5281 1.1181 0.100 Uiso 0.771(3) 1 calc PR B 1
C31A C 0.22160(10) 0.5835(4) 0.8501(3) 0.0735(8) Uani 0.771(3) 1 d PD B 1
H31A H 0.2434 0.5260 0.8935 0.088 Uiso 0.771(3) 1 calc PR B 1
C32A C 0.23222(11) 0.6448(4) 0.7576(3) 0.0716(8) Uani 0.771(3) 1 d PD B 1
H32A H 0.2100 0.7008 0.7145 0.086 Uiso 0.771(3) 1 calc PR B 1
C33A C 0.27447(14) 0.6373(11) 0.7125(5) 0.0666(11) Uani 0.771(3) 1 d PD B 1
C34A C 0.27914(17) 0.7015(9) 0.6099(4) 0.0918(17) Uani 0.771(3) 1 d PD B 1
H34A H 0.2552 0.7511 0.5684 0.110 Uiso 0.771(3) 1 calc PR B 1
C35A C 0.31910(17) 0.6939(7) 0.5663(5) 0.1003(18) Uani 0.771(3) 1 d PD B 1
H35A H 0.3215 0.7409 0.4974 0.120 Uiso 0.771(3) 1 calc PR B 1
C36A C 0.35504(13) 0.6181(4) 0.6234(4) 0.0811(11) Uani 0.771(3) 1 d PD B 1
C37A C 0.3498(2) 0.5523(10) 0.7262(6) 0.1003(14) Uani 0.771(3) 1 d PD B 1
H37A H 0.3734 0.5010 0.7675 0.120 Uiso 0.771(3) 1 calc PR B 1
C38A C 0.31058(18) 0.5607(9) 0.7687(6) 0.0938(12) Uani 0.771(3) 1 d PD B 1
H38A H 0.3082 0.5134 0.8376 0.113 Uiso 0.771(3) 1 calc PR B 1
C39A C 0.39922(14) 0.6108(6) 0.5812(5) 0.1169(16) Uani 0.771(3) 1 d PD B 1
H39A H 0.4210 0.6564 0.6385 0.140 Uiso 0.771(3) 1 calc PR B 1
H39B H 0.4070 0.5035 0.5750 0.140 Uiso 0.771(3) 1 calc PR B 1
C40A C 0.4030(3) 0.6841(10) 0.4739(7) 0.172(3) Uani 0.771(3) 1 d PD B 1
H40A H 0.3793 0.6506 0.4178 0.259 Uiso 0.771(3) 1 calc PR B 1
H40B H 0.4308 0.6568 0.4502 0.259 Uiso 0.771(3) 1 calc PR B 1
H40C H 0.4016 0.7935 0.4825 0.259 Uiso 0.771(3) 1 calc PR B 1
N25B N 0.1023(7) 0.579(4) 0.982(2) 0.0807(17) Uani 0.229(3) 1 d PD B 2
C26B C 0.0952(7) 0.646(10) 0.881(4) 0.0839(13) Uani 0.229(3) 1 d PD B 2
H26B H 0.0667 0.6798 0.8546 0.101 Uiso 0.229(3) 1 calc PR B 2
C27B C 0.1270(5) 0.668(3) 0.8127(15) 0.0747(10) Uani 0.229(3) 1 d PD B 2
H27B H 0.1197 0.7093 0.7403 0.090 Uiso 0.229(3) 1 calc PR B 2
C28B C 0.1701(4) 0.6300(19) 0.8519(11) 0.0636(8) Uani 0.229(3) 1 d PD B 2
C29B C 0.1786(5) 0.571(2) 0.9603(12) 0.0746(9) Uani 0.229(3) 1 d PD B 2
H29B H 0.2071 0.5409 0.9900 0.089 Uiso 0.229(3) 1 calc PR B 2
C30B C 0.1445(8) 0.556(5) 1.0242(18) 0.0836(11) Uani 0.229(3) 1 d PD B 2
H30B H 0.1513 0.5295 1.1003 0.100 Uiso 0.229(3) 1 calc PR B 2
C31B C 0.2061(3) 0.6486(13) 0.7851(9) 0.0735(8) Uani 0.229(3) 1 d PD B 2
H31B H 0.1992 0.7057 0.7190 0.088 Uiso 0.229(3) 1 calc PR B 2
C32B C 0.2467(3) 0.5971(14) 0.8038(10) 0.0716(8) Uani 0.229(3) 1 d PD B 2
H32B H 0.2539 0.5398 0.8697 0.086 Uiso 0.229(3) 1 calc PR B 2
C33B C 0.2821(6) 0.618(4) 0.734(2) 0.0666(11) Uani 0.229(3) 1 d PD B 2
C34B C 0.2784(6) 0.716(3) 0.6434(19) 0.0918(17) Uani 0.229(3) 1 d PD B 2
H34B H 0.2520 0.7682 0.6230 0.110 Uiso 0.229(3) 1 calc PR B 2
C35B C 0.3130(6) 0.738(3) 0.5803(19) 0.1003(18) Uani 0.229(3) 1 d PD B 2
H35B H 0.3083 0.7965 0.5143 0.120 Uiso 0.229(3) 1 calc PR B 2
C36B C 0.3538(5) 0.6751(18) 0.6144(17) 0.0811(11) Uani 0.229(3) 1 d PD B 2
C37B C 0.3552(7) 0.563(4) 0.696(3) 0.1003(14) Uani 0.229(3) 1 d PD B 2
H37B H 0.3798 0.4991 0.7093 0.120 Uiso 0.229(3) 1 calc PR B 2
C38B C 0.3216(7) 0.542(4) 0.759(2) 0.0938(12) Uani 0.229(3) 1 d PD B 2
H38B H 0.3256 0.4742 0.8203 0.113 Uiso 0.229(3) 1 calc PR B 2
C39B C 0.3933(5) 0.7030(19) 0.5537(16) 0.1169(16) Uani 0.229(3) 1 d PD B 2
H39C H 0.3924 0.8088 0.5280 0.140 Uiso 0.229(3) 1 calc PR B 2
H39D H 0.4198 0.6907 0.6080 0.140 Uiso 0.229(3) 1 calc PR B 2
C40B C 0.3968(13) 0.606(4) 0.458(3) 0.172(3) Uani 0.229(3) 1 d PD B 2
H40D H 0.3761 0.5228 0.4575 0.259 Uiso 0.229(3) 1 calc PR B 2
H40E H 0.4262 0.5652 0.4644 0.259 Uiso 0.229(3) 1 calc PR B 2
H40F H 0.3905 0.6641 0.3897 0.259 Uiso 0.229(3) 1 calc PR B 2

loop_
_atom_site_aniso_label
_atom_site_aniso_U_11
_atom_site_aniso_U_22
_atom_site_aniso_U_33
_atom_site_aniso_U_23
_atom_site_aniso_U_13
_atom_site_aniso_U_12
S1 0.0830(4) 0.0576(4) 0.0807(4) -0.0003(3) 0.0412(3) -0.0010(3)
C2 0.0564(11) 0.0586(13) 0.0729(13) -0.0012(10) 0.0229(10) -0.0023(9)
N3 0.0957(14) 0.0632(12) 0.0906(13) -0.0032(10) 0.0506(11) 0.0018(10)
N4 0.1003(15) 0.0620(12) 0.0916(13) 0.0043(10) 0.0532(11) -0.0008(10)
S5 0.0966(5) 0.0494(3) 0.0937(4) 0.0015(3) 0.0539(4) -0.0005(3)
C6 0.0621(11) 0.0498(11) 0.0662(12) -0.0014(9) 0.0197(9) -0.0045(9)
N7 0.1053(15) 0.0525(11) 0.0827(12) 0.0020(9) 0.0472(11) -0.0055(10)
N8 0.0997(14) 0.0525(11) 0.0850(13) -0.0048(9) 0.0467(11) -0.0004(10)
N9A 0.0758(15) 0.106(11) 0.0768(18) 0.021(5) 0.0285(13) 0.015(4)
C10A 0.056(5) 0.134(9) 0.0854(19) 0.009(4) 0.009(4) -0.001(7)
C11A 0.066(7) 0.131(7) 0.066(3) -0.012(2) 0.008(5) -0.018(6)
C12A 0.061(3) 0.070(5) 0.057(4) 0.000(3) 0.008(3) -0.002(2)
C13A 0.073(2) 0.094(6) 0.073(7) -0.017(4) 0.019(3) -0.002(3)
C14A 0.088(6) 0.120(6) 0.079(7) -0.007(7) 0.029(3) 0.006(6)
C15A 0.071(2) 0.083(3) 0.076(3) 0.0022(19) 0.021(2) 0.003(2)
C16A 0.068(3) 0.074(3) 0.075(3) 0.0053(19) 0.017(2) 0.002(2)
C17A 0.060(3) 0.065(6) 0.068(5) 0.004(3) 0.011(4) 0.003(2)
C18A 0.076(3) 0.086(7) 0.102(9) -0.020(4) 0.016(5) -0.013(2)
C19A 0.114(4) 0.095(10) 0.110(10) -0.039(4) 0.039(6) 0.010(3)
C20A 0.081(2) 0.055(6) 0.137(3) 0.023(4) 0.051(2) 0.006(3)
C21A 0.077(5) 0.084(9) 0.116(7) 0.002(3) 0.025(6) -0.018(4)
C22A 0.077(5) 0.075(6) 0.077(5) -0.010(3) 0.007(5) -0.004(3)
C23A 0.132(4) 0.164(10) 0.196(6) 0.080(7) 0.110(4) 0.038(6)
C24A 0.192(6) 0.135(5) 0.200(6) 0.031(6) 0.139(5) 0.025(6)
N9B 0.0758(15) 0.106(11) 0.0768(18) 0.021(5) 0.0285(13) 0.015(4)
C10B 0.056(5) 0.134(9) 0.0854(19) 0.009(4) 0.009(4) -0.001(7)
C11B 0.066(7) 0.131(7) 0.066(3) -0.012(2) 0.008(5) -0.018(6)
C12B 0.061(3) 0.070(5) 0.057(4) 0.000(3) 0.008(3) -0.002(2)
C13B 0.073(2) 0.094(6) 0.073(7) -0.017(4) 0.019(3) -0.002(3)
C14B 0.088(6) 0.120(6) 0.079(7) -0.007(7) 0.029(3) 0.006(6)
C15B 0.071(2) 0.083(3) 0.076(3) 0.0022(19) 0.021(2) 0.003(2)
C16B 0.068(3) 0.074(3) 0.075(3) 0.0053(19) 0.017(2) 0.002(2)
C17B 0.060(3) 0.065(6) 0.068(5) 0.004(3) 0.011(4) 0.003(2)
C18B 0.076(3) 0.086(7) 0.102(9) -0.020(4) 0.016(5) -0.013(2)
C19B 0.114(4) 0.095(10) 0.110(10) -0.039(4) 0.039(6) 0.010(3)
C20B 0.081(2) 0.055(6) 0.137(3) 0.023(4) 0.051(2) 0.006(3)
C21B 0.077(5) 0.084(9) 0.116(7) 0.002(3) 0.025(6) -0.018(4)
C22B 0.077(5) 0.075(6) 0.077(5) -0.010(3) 0.007(5) -0.004(3)
C23B 0.132(4) 0.164(10) 0.196(6) 0.080(7) 0.110(4) 0.038(6)
C24B 0.192(6) 0.135(5) 0.200(6) 0.031(6) 0.139(5) 0.025(6)
N25A 0.0767(16) 0.090(5) 0.0802(14) 0.002(2) 0.0297(12) 0.0046(18)
C26A 0.069(3) 0.107(3) 0.0766(18) 0.0043(15) 0.014(2) 0.007(5)
C27A 0.066(3) 0.098(3) 0.061(2) 0.0019(17) 0.013(2) 0.002(3)
C28A 0.0613(17) 0.065(2) 0.065(3) -0.0031(18) 0.0104(16) -0.0016(14)
C29A 0.0714(18) 0.084(2) 0.067(3) 0.013(2) 0.008(2) -0.0023(15)
C30A 0.087(3) 0.099(2) 0.068(3) 0.009(3) 0.0243(16) -0.007(3)
C31A 0.0625(18) 0.082(2) 0.076(2) 0.0038(15) 0.0107(15) 0.0035(15)
C32A 0.065(2) 0.077(2) 0.073(2) 0.0040(16) 0.0102(16) 0.0056(16)
C33A 0.059(2) 0.068(3) 0.074(3) -0.0048(19) 0.012(2) 0.0024(18)
C34A 0.0719(16) 0.124(3) 0.083(4) 0.020(3) 0.023(2) 0.0146(17)
C35A 0.092(3) 0.115(5) 0.101(3) 0.018(3) 0.0412(19) 0.008(2)
C36A 0.0658(16) 0.063(3) 0.120(3) -0.014(3) 0.0304(16) -0.0043(19)
C37A 0.073(2) 0.128(3) 0.103(5) 0.012(3) 0.025(2) 0.018(2)
C38A 0.082(4) 0.117(4) 0.087(2) 0.013(2) 0.027(2) 0.023(3)
C39A 0.091(2) 0.104(4) 0.169(4) -0.002(3) 0.062(3) -0.004(3)
C40A 0.164(5) 0.218(11) 0.160(5) -0.041(6) 0.109(5) -0.023(7)
N25B 0.0767(16) 0.090(5) 0.0802(14) 0.002(2) 0.0297(12) 0.0046(18)
C26B 0.069(3) 0.107(3) 0.0766(18) 0.0043(15) 0.014(2) 0.007(5)
C27B 0.066(3) 0.098(3) 0.061(2) 0.0019(17) 0.013(2) 0.002(3)
C28B 0.0613(17) 0.065(2) 0.065(3) -0.0031(18) 0.0104(16) -0.0016(14)
C29B 0.0714(18) 0.084(2) 0.067(3) 0.013(2) 0.008(2) -0.0023(15)
C30B 0.087(3) 0.099(2) 0.068(3) 0.009(3) 0.0243(16) -0.007(3)
C31B 0.0625(18) 0.082(2) 0.076(2) 0.0038(15) 0.0107(15) 0.0035(15)
C32B 0.065(2) 0.077(2) 0.073(2) 0.0040(16) 0.0102(16) 0.0056(16)
C33B 0.059(2) 0.068(3) 0.074(3) -0.0048(19) 0.012(2) 0.0024(18)
C34B 0.0719(16) 0.124(3) 0.083(4) 0.020(3) 0.023(2) 0.0146(17)
C35B 0.092(3) 0.115(5) 0.101(3) 0.018(3) 0.0412(19) 0.008(2)
C36B 0.0658(16) 0.063(3) 0.120(3) -0.014(3) 0.0304(16) -0.0043(19)
C37B 0.073(2) 0.128(3) 0.103(5) 0.012(3) 0.025(2) 0.018(2)
C38B 0.082(4) 0.117(4) 0.087(2) 0.013(2) 0.027(2) 0.023(3)
C39B 0.091(2) 0.104(4) 0.169(4) -0.002(3) 0.062(3) -0.004(3)
C40B 0.164(5) 0.218(11) 0.160(5) -0.041(6) 0.109(5) -0.023(7)

loop_
_atom_type_symbol
_atom_type_description
_atom_type_scat_dispersion_real
_atom_type_scat_dispersion_imag
_atom_type_scat_source
C C 0.0033 0.0016 'International Tables Vol C Tables 4.2.6.8 and 6.1.1.4'
H H 0.0000 0.0000 'International Tables Vol C Tables 4.2.6.8 and 6.1.1.4'
N N 0.0061 0.0033 'International Tables Vol C Tables 4.2.6.8 and 6.1.1.4'
S S 0.1246 0.1234 'International Tables Vol C Tables 4.2.6.8 and 6.1.1.4'

loop_
_geom_angle_atom_site_label_1
_geom_angle_atom_site_label_2
_geom_angle_atom_site_label_3
_geom_angle
N3 C2 N4 116.72(19)
N3 C2 S1 121.65(17)
N4 C2 S1 121.63(17)
N8 C6 N7 116.93(19)
N8 C6 S5 121.49(16)
N7 C6 S5 121.58(16)
C10A N9A C14A 115.5(8)
N9A C10A C11A 124.2(8)
C12A C11A C10A 119.8(7)
C13A C12A C11A 115.8(6)
C13A C12A C15A 123.1(6)
C11A C12A C15A 121.1(6)
C12A C13A C14A 120.1(7)
N9A C14A C13A 124.3(8)
C16A C15A C12A 127.4(5)
C15A C16A C17A 129.0(6)
C18A C17A C22A 117.3(5)
C18A C17A C16A 125.8(6)
C22A C17A C16A 116.9(6)
C17A C18A C19A 119.4(6)
C18A C19A C20A 122.4(7)
C21A C20A C19A 116.1(7)
C21A C20A C23A 118.9(7)
C19A C20A C23A 124.3(7)
C22A C21A C20A 120.5(7)
C21A C22A C17A 123.1(7)
C24A C23A C20A 121.6(8)
C10B N9B C14B 115.3(8)
N9B C10B C11B 123.7(8)
C12B C11B C10B 120.7(7)
C13B C12B C11B 115.2(6)
C13B C12B C15B 121.9(6)
C11B C12B C15B 122.8(6)
C12B C13B C14B 120.2(7)
N9B C14B C13B 124.7(8)
C16B C15B C12B 127.7(6)
C15B C16B C17B 130.0(6)
C18B C17B C22B 117.7(5)
C18B C17B C16B 117.9(6)
C22B C17B C16B 124.4(6)
C17B C18B C19B 121.6(7)
C18B C19B C20B 119.9(7)
C21B C20B C19B 116.7(8)
C21B C20B C23B 122.7(8)
C19B C20B C23B 120.3(8)
C20B C21B C22B 121.5(7)
C21B C22B C17B 120.8(6)
C24B C23B C20B 121.7(8)
C26A N25A C30A 115.3(4)
N25A C26A C27A 124.5(4)
C26A C27A C28A 120.3(3)
C27A C28A C29A 115.7(3)
C27A C28A C31A 124.5(3)
C29A C28A C31A 119.8(3)
C30A C29A C28A 119.9(3)
N25A C30A C29A 124.1(3)
C32A C31A C28A 127.2(3)
C31A C32A C33A 128.8(3)
C34A C33A C38A 117.0(3)
C34A C33A C32A 121.0(3)
C38A C33A C32A 122.0(3)
C33A C34A C35A 121.2(4)
C36A C35A C34A 121.4(4)
C35A C36A C37A 116.9(3)
C35A C36A C39A 123.1(4)
C37A C36A C39A 119.9(4)
C38A C37A C36A 121.5(4)
C37A C38A C33A 122.1(4)
C40A C39A C36A 117.5(5)
C26B N25B C30B 115.6(12)
N25B C26B C27B 124.1(12)
C26B C27B C28B 119.6(10)
C27B C28B C29B 117.0(9)
C27B C28B C31B 123.3(11)
C29B C28B C31B 119.7(11)
C30B C29B C28B 119.4(10)
N25B C30B C29B 123.2(11)
C32B C31B C28B 129.8(10)
C31B C32B C33B 128.3(10)
C34B C33B C38B 116.4(9)
C34B C33B C32B 122.6(11)
C38B C33B C32B 121.0(11)
C33B C34B C35B 121.9(10)
C36B C35B C34B 120.8(10)
C35B C36B C37B 115.5(9)
C35B C36B C39B 123.4(11)
C37B C36B C39B 120.2(11)
C38B C37B C36B 122.0(12)
C37B C38B C33B 121.6(10)
C40B C39B C36B 115.9(13)

loop_
_geom_bond_atom_site_label_1
_geom_bond_atom_site_label_2
_geom_bond_distance
S1 C2 1.692(2)
C2 N3 1.323(3)
C2 N4 1.330(3)
S5 C6 1.695(2)
C6 N8 1.322(3)
C6 N7 1.323(3)
N9A C10A 1.313(7)
N9A C14A 1.328(9)
C10A C11A 1.390(8)
C11A C12A 1.382(6)
C12A C13A 1.372(7)
C12A C15A 1.465(6)
C13A C14A 1.382(8)
C15A C16A 1.298(6)
C16A C17A 1.473(6)
C17A C18A 1.372(6)
C17A C22A 1.382(6)
C18A C19A 1.386(6)
C19A C20A 1.396(8)
C20A C21A 1.371(8)
C20A C23A 1.504(7)
C21A C22A 1.358(6)
C23A C24A 1.367(9)
N9B C10B 1.314(7)
N9B C14B 1.328(9)
C10B C11B 1.393(8)
C11B C12B 1.378(7)
C12B C13B 1.375(6)
C12B C15B 1.462(6)
C13B C14B 1.379(8)
C15B C16B 1.315(6)
C16B C17B 1.464(6)
C17B C18B 1.371(6)
C17B C22B 1.376(6)
C18B C19B 1.375(6)
C19B C20B 1.400(9)
C20B C21B 1.369(8)
C20B C23B 1.508(7)
C21B C22B 1.372(6)
C23B C24B 1.329(8)
N25A C26A 1.331(5)
N25A C30A 1.332(5)
C26A C27A 1.368(5)
C27A C28A 1.384(4)
C28A C29A 1.386(4)
C28A C31A 1.463(4)
C29A C30A 1.382(5)
C31A C32A 1.305(4)
C32A C33A 1.469(4)
C33A C34A 1.368(4)
C33A C38A 1.381(5)
C34A C35A 1.395(5)
C35A C36A 1.378(5)
C36A C37A 1.381(5)
C36A C39A 1.508(4)
C37A C38A 1.367(5)
C39A C40A 1.447(8)
N25B C26B 1.332(10)
N25B C30B 1.334(9)
C26B C27B 1.366(9)
C27B C28B 1.379(9)
C28B C29B 1.380(9)
C28B C31B 1.453(8)
C29B C30B 1.380(9)
C31B C32B 1.311(8)
C32B C33B 1.465(8)
C33B C34B 1.367(9)
C33B C38B 1.376(9)
C34B C35B 1.394(9)
C35B C36B 1.373(9)
C36B C37B 1.380(10)
C36B C39B 1.513(9)
C37B C38B 1.364(9)
C39B C40B 1.431(12)
